data_7250899
loop_
_publ_author_name
'Mathew, Ansu'
'Karuppannan, Srinivasan'

_publ_section_title
;
 Influence of degraded 1,4-dioxane on the formylation of para-aminobenzoic
 acid: a pathway to the reactive crystallization of para-formamidobenzoic
 acid
;
_journal_issue 43
_journal_name_full CrystEngComm
_journal_page_first 7071
_journal_page_last 7080
_journal_paper_doi 10.1039/D5CE00628G
_journal_volume 27
_journal_year 2025
_chemical_formula_moiety 'C8 H7 N O3'
_chemical_formula_sum 'C8 H7 N O3'
_chemical_formula_weight 165.15
_chemical_melting_point 523
_chemical_name_common pFBA
_chemical_name_systematic '4 Formamidobenzoic acid'
_space_group_crystal_system monoclinic
_space_group_IT_number 7
_space_group_name_Hall 'P -2yc'
_space_group_name_H-M_alt 'P 1 c 1'
_atom_sites_solution_hydrogens difmap
_audit_block_doi 10.5517/ccdc.csd.cc2fhlk3
_audit_creation_method SHELXL-2016/6
_audit_update_record
;
2023-03-16 deposited with the CCDC.	2025-09-22 downloaded from the CCDC.
;
_cell_angle_alpha 90
_cell_angle_beta 90.148(3)
_cell_angle_gamma 90
_cell_formula_units_Z 2
_cell_length_a 8.0401(7)
_cell_length_b 3.8577(4)
_cell_length_c 11.7923(10)
_cell_measurement_reflns_used 3126
_cell_measurement_temperature 296(2)
_cell_measurement_theta_max 26.93
_cell_measurement_theta_min 3.46
_cell_volume 365.75(6)
_computing_cell_refinement 'Bruker SAINT'
_computing_data_collection 'Bruker APEX3'
_computing_data_reduction 'Bruker SAINT'
_computing_molecular_graphics 'Bruker SHELXTL'
_computing_publication_material 'Bruker SHELXTL AND ENCIFER'
_computing_structure_refinement 'SHELXL-2016/6 (Sheldrick, 2016)'
_computing_structure_solution 'SHELXT 2014/5 (Sheldrick, 2014)'
_diffrn_ambient_temperature 296(2)
_diffrn_measured_fraction_theta_full 1.000
_diffrn_measured_fraction_theta_max 1.000
_diffrn_measurement_device_type 'Bruker APEX-III CMOS PHOTON DECTECTOR'
_diffrn_measurement_method '\f and \w scans'
_diffrn_radiation_type MoK\a
_diffrn_radiation_wavelength 0.71073
_diffrn_reflns_av_R_equivalents 0.0222
_diffrn_reflns_av_unetI/netI 0.0231
_diffrn_reflns_Laue_measured_fraction_full 1.000
_diffrn_reflns_Laue_measured_fraction_max 1.000
_diffrn_reflns_limit_h_max 10
_diffrn_reflns_limit_h_min -10
_diffrn_reflns_limit_k_max 4
_diffrn_reflns_limit_k_min -4
_diffrn_reflns_limit_l_max 15
_diffrn_reflns_limit_l_min -15
_diffrn_reflns_number 5477
_diffrn_reflns_point_group_measured_fraction_full 0.985
_diffrn_reflns_point_group_measured_fraction_max 0.982
_diffrn_reflns_theta_full 25.242
_diffrn_reflns_theta_max 27.000
_diffrn_reflns_theta_min 2.533
_diffrn_source 'SEALED MICRO FOCUS TUBE'
_exptl_absorpt_coefficient_mu 0.117
_exptl_absorpt_correction_type multi-scan
_exptl_absorpt_process_details 'R.H.Blessing,Acta Crystallogr.A 1995,51,33'
_exptl_crystal_colour 'pale yellow'
_exptl_crystal_density_diffrn 1.500
_exptl_crystal_description Needle-like
_exptl_crystal_F_000 172
_exptl_crystal_recrystallization_method 'Reactive Crystallization'
_exptl_crystal_size_max 0.300
_exptl_crystal_size_mid 0.200
_exptl_crystal_size_min 0.010
_exptl_transmission_factor_max 0.9990
_exptl_transmission_factor_min 0.9660
_refine_diff_density_max 0.153
_refine_diff_density_min -0.156
_refine_diff_density_rms 0.031
_refine_ls_abs_structure_details
;
 Flack x determined using 607 quotients [(I+)-(I-)]/[(I+)+(I-)]
 (Parsons, Flack and Wagner, Acta Cryst. B69 (2013) 249-259).
;
_refine_ls_abs_structure_Flack 0.0(5)
_refine_ls_extinction_coef 0.055(11)
_refine_ls_extinction_expression Fc^*^=kFc[1+0.001xFc^2^\l^3^/sin(2\q)]^-1/4^
_refine_ls_extinction_method 'SHELXL-2016/6 (Sheldrick 2016)'
_refine_ls_goodness_of_fit_ref 1.064
_refine_ls_hydrogen_treatment refall
_refine_ls_matrix_type full
_refine_ls_number_parameters 138
_refine_ls_number_reflns 1555
_refine_ls_number_restraints 2
_refine_ls_restrained_S_all 1.064
_refine_ls_R_factor_all 0.0372
_refine_ls_R_factor_gt 0.0318
_refine_ls_shift/su_max 0.000
_refine_ls_shift/su_mean 0.000
_refine_ls_structure_factor_coef Fsqd
_refine_ls_weighting_details 'w=1/[\s^2^(Fo^2^)+(0.0355P)^2^+0.0613P] where P=(Fo^2^+2Fc^2^)/3'
_refine_ls_weighting_scheme calc
_refine_ls_wR_factor_gt 0.0725
_refine_ls_wR_factor_ref 0.0749
_reflns_Friedel_coverage 0.958
_reflns_Friedel_fraction_full 0.970
_reflns_Friedel_fraction_max 0.963
_reflns_number_gt 1404
_reflns_number_total 1555
_reflns_threshold_expression 'I > 2\s(I)'
_cod_data_source_file d5ce00628g2.cif
_cod_data_source_block M1_a
_cod_depositor_comments
;
The following automatic conversions were performed:

data item '_exptl_absorpt_correction_type' value 'Multi-scan' was
changed to 'multi-scan' in accordance with the
/home/data/users/saulius/crontab/automatic-downloads/rss-feeds/RSC/lib/dictionaries/cif_core.dic
dictionary named 'cif_core.dic' version 2.4.2 last updated on
2011-04-26.

Automatic conversion script
Id: cif_fix_values 8170 2020-07-09 18:12:32Z antanas 

 Adding full bibliography for 7250899.cif.
;
_cod_original_sg_symbol_H-M 'P c'
_cod_database_code 7250899
_shelx_space_group_comment
;
The symmetry employed for this shelxl refinement is uniquely defined
by the following loop, which should always be used as a source of
symmetry information in preference to the above space-group names.
They are only intended as comments.
;
_shelx_estimated_absorpt_t_min 0.966
_shelx_estimated_absorpt_t_max 0.999

loop_
_space_group_symop_operation_xyz
'x, y, z'
'x, -y, z+1/2'

loop_
_atom_site_label
_atom_site_type_symbol
_atom_site_fract_x
_atom_site_fract_y
_atom_site_fract_z
_atom_site_U_iso_or_equiv
_atom_site_adp_type
_atom_site_occupancy
_atom_site_site_symmetry_order
_atom_site_calc_flag
_atom_site_refinement_flags_posn
_atom_site_refinement_flags_adp
_atom_site_refinement_flags_occupancy
_atom_site_disorder_assembly
_atom_site_disorder_group
O1 O 0.0846(2) 0.6336(6) 0.46088(17) 0.0446(6) Uani 1 1 d . . . . .
O3 O 0.8686(2) 0.3454(6) 0.70560(17) 0.0445(5) Uani 1 1 d . . . . .
O2 O 0.1417(2) 0.3992(7) 0.29404(17) 0.0496(6) Uani 1 1 d . . . . .
N1 N 0.8216(2) 0.0570(6) 0.54000(19) 0.0332(6) Uani 1 1 d . . . . .
C1 C 0.1788(3) 0.4771(7) 0.4002(2) 0.0310(6) Uani 1 1 d . . . . .
C5 C 0.6602(3) 0.1641(7) 0.5092(2) 0.0273(5) Uani 1 1 d . . . . .
C4 C 0.5520(3) 0.3247(8) 0.5842(2) 0.0318(6) Uani 1 1 d . . . . .
C3 C 0.3956(3) 0.4181(8) 0.5474(2) 0.0297(6) Uani 1 1 d . . . . .
C2 C 0.3448(3) 0.3578(8) 0.4365(2) 0.0272(5) Uani 1 1 d . . . . .
C8 C 0.9131(3) 0.1516(8) 0.6291(2) 0.0353(6) Uani 1 1 d . . . . .
C6 C 0.6103(3) 0.0976(8) 0.3987(2) 0.0334(7) Uani 1 1 d . . . . .
C7 C 0.4533(3) 0.1940(8) 0.3629(2) 0.0314(6) Uani 1 1 d . . . . .
H4 H 0.684(4) -0.011(9) 0.347(3) 0.039(8) Uiso 1 1 d . . . . .
H3 H 0.416(4) 0.140(9) 0.283(3) 0.033(8) Uiso 1 1 d . . . . .
H2 H 0.326(4) 0.547(8) 0.601(3) 0.032(8) Uiso 1 1 d . . . . .
H5 H 0.573(5) 0.360(10) 0.658(3) 0.055(10) Uiso 1 1 d . . . . .
H7 H 1.031(4) 0.049(9) 0.627(3) 0.047(9) Uiso 1 1 d . . . . .
H6 H 0.867(5) -0.084(11) 0.489(4) 0.065(11) Uiso 1 1 d . . . . .
H1 H 0.044(7) 0.508(14) 0.269(4) 0.108(18) Uiso 1 1 d . . . . .

loop_
_atom_site_aniso_label
_atom_site_aniso_U_11
_atom_site_aniso_U_22
_atom_site_aniso_U_33
_atom_site_aniso_U_23
_atom_site_aniso_U_13
_atom_site_aniso_U_12
O1 0.0269(9) 0.0633(14) 0.0436(11) -0.0062(10) -0.0031(8) 0.0133(10)
O3 0.0295(10) 0.0637(14) 0.0403(11) -0.0071(11) -0.0122(8) -0.0009(10)
O2 0.0346(11) 0.0776(17) 0.0366(10) -0.0061(11) -0.0134(8) 0.0180(12)
N1 0.0251(11) 0.0364(13) 0.0381(13) -0.0030(11) -0.0024(9) 0.0043(9)
C1 0.0219(11) 0.0380(15) 0.0331(13) 0.0033(12) -0.0047(10) 0.0000(11)
C5 0.0203(11) 0.0270(12) 0.0346(13) 0.0022(13) -0.0035(10) -0.0002(12)
C4 0.0290(13) 0.0399(16) 0.0264(12) -0.0038(12) -0.0019(10) 0.0014(12)
C3 0.0248(13) 0.0356(16) 0.0288(12) -0.0031(12) -0.0003(10) 0.0034(11)
C2 0.0209(11) 0.0305(12) 0.0302(12) 0.0025(12) -0.0008(9) -0.0007(11)
C8 0.0235(13) 0.0421(15) 0.0401(14) 0.0046(13) -0.0057(10) -0.0012(12)
C6 0.0271(13) 0.0419(17) 0.0313(14) -0.0049(13) 0.0027(11) 0.0047(13)
C7 0.0284(13) 0.0389(15) 0.0267(13) -0.0008(12) -0.0045(11) 0.0010(12)

loop_
_atom_type_symbol
_atom_type_description
_atom_type_scat_dispersion_real
_atom_type_scat_dispersion_imag
_atom_type_scat_source
C C 0.0033 0.0016 'International Tables Vol C Tables 4.2.6.8 and 6.1.1.4'
H H 0.0000 0.0000 'International Tables Vol C Tables 4.2.6.8 and 6.1.1.4'
N N 0.0061 0.0033 'International Tables Vol C Tables 4.2.6.8 and 6.1.1.4'
O O 0.0106 0.0060 'International Tables Vol C Tables 4.2.6.8 and 6.1.1.4'

loop_
_geom_angle_atom_site_label_1
_geom_angle_atom_site_label_2
_geom_angle_atom_site_label_3
_geom_angle
_geom_angle_site_symmetry_1
_geom_angle_site_symmetry_3
_geom_angle_publ_flag
C1 O2 H1 112(3) . . ?
C8 N1 C5 129.0(3) . . ?
C8 N1 H6 118(3) . . ?
C5 N1 H6 112(3) . . ?
O1 C1 O2 122.4(2) . . ?
O1 C1 C2 123.6(2) . . ?
O2 C1 C2 114.0(2) . . ?
C6 C5 C4 120.1(2) . . ?
C6 C5 N1 116.9(2) . . ?
C4 C5 N1 123.0(2) . . ?
C3 C4 C5 119.3(2) . . ?
C3 C4 H5 116(2) . . ?
C5 C4 H5 125(2) . . ?
C4 C3 C2 121.2(3) . . ?
C4 C3 H2 117.0(18) . . ?
C2 C3 H2 121.5(18) . . ?
C7 C2 C3 118.9(2) . . ?
C7 C2 C1 122.1(2) . . ?
C3 C2 C1 119.0(2) . . ?
O3 C8 N1 125.9(3) . . ?
O3 C8 H7 121.4(18) . . ?
N1 C8 H7 112.7(18) . . ?
C7 C6 C5 120.0(2) . . ?
C7 C6 H4 120(2) . . ?
C5 C6 H4 120(2) . . ?
C6 C7 C2 120.5(2) . . ?
C6 C7 H3 119.8(17) . . ?
C2 C7 H3 119.7(17) . . ?

loop_
_geom_bond_atom_site_label_1
_geom_bond_atom_site_label_2
_geom_bond_distance
_geom_bond_site_symmetry_2
_geom_bond_publ_flag
O1 C1 1.206(3) . ?
O3 C8 1.226(4) . ?
O2 C1 1.321(3) . ?
O2 H1 0.94(5) . ?
N1 C8 1.332(4) . ?
N1 C5 1.409(3) . ?
N1 H6 0.89(4) . ?
C1 C2 1.474(3) . ?
C5 C6 1.386(3) . ?
C5 C4 1.388(4) . ?
C4 C3 1.377(4) . ?
C4 H5 0.90(4) . ?
C3 C2 1.389(4) . ?
C3 H2 0.98(3) . ?
C2 C7 1.385(4) . ?
C8 H7 1.03(3) . ?
C6 C7 1.381(4) . ?
C6 H4 0.95(3) . ?
C7 H3 1.01(3) . ?

loop_
_geom_torsion_atom_site_label_1
_geom_torsion_atom_site_label_2
_geom_torsion_atom_site_label_3
_geom_torsion_atom_site_label_4
_geom_torsion
_geom_torsion_site_symmetry_1
_geom_torsion_site_symmetry_2
_geom_torsion_site_symmetry_3
_geom_torsion_site_symmetry_4
_geom_torsion_publ_flag
C8 N1 C5 C6 163.7(3) . . . . ?
C8 N1 C5 C4 -17.2(4) . . . . ?
C6 C5 C4 C3 -0.3(4) . . . . ?
N1 C5 C4 C3 -179.3(3) . . . . ?
C5 C4 C3 C2 -0.7(4) . . . . ?
C4 C3 C2 C7 1.4(4) . . . . ?
C4 C3 C2 C1 -177.3(3) . . . . ?
O1 C1 C2 C7 -176.7(3) . . . . ?
O2 C1 C2 C7 3.0(4) . . . . ?
O1 C1 C2 C3 1.9(4) . . . . ?
O2 C1 C2 C3 -178.5(3) . . . . ?
C5 N1 C8 O3 3.4(5) . . . . ?
C4 C5 C6 C7 0.6(4) . . . . ?
N1 C5 C6 C7 179.7(2) . . . . ?
C5 C6 C7 C2 0.1(4) . . . . ?
C3 C2 C7 C6 -1.1(4) . . . . ?
C1 C2 C7 C6 177.5(3) . . . . ?
